data_9009994
loop_
_publ_author_name
'Schlyter, K.'

_publ_section_title
;
 On the crystal structure of fluorides of the tysonite LaF3 type
;
_journal_name_full 'Arkiv for Kemi'
_journal_page_first 73
_journal_page_last 82
_journal_volume 5
_journal_year 1952
_chemical_compound_source 'Osterby, parish of Skedevi, Dalecarlia, Sweden'
_chemical_formula_sum 'F3 La'
_chemical_name_mineral Fluocerite-(La)
_space_group_IT_number 194
_symmetry_space_group_name_Hall '-P 6c 2c'
_symmetry_space_group_name_H-M 'P 63/m m c'
_cell_angle_alpha 90
_cell_angle_beta 90
_cell_angle_gamma 120
_cell_length_a 4.148
_cell_length_b 4.148
_cell_length_c 7.354
_cell_formula_units_Z 2
_cell_volume 109.580
_database_code_amcsd 0012039
_exptl_crystal_density_diffrn 5.937
_cod_original_formula_sum 'La F3'
_cod_database_code 9009994

loop_
_space_group_symop_operation_xyz
x,y,z
-x,-x+y,1/2+z
x,x-y,1/2-z
-x+y,-x,1/2-z
x-y,x,1/2+z
-y,-x,z
y,x,-z
y,-x+y,-z
-y,x-y,z
x-y,-y,1/2+z
-x+y,y,1/2-z
x,y,1/2-z
-x,-y,1/2+z
x,x-y,z
-x,-x+y,-z
x-y,x,-z
-x+y,-x,z
y,x,1/2+z
-y,-x,1/2-z
-y,x-y,1/2-z
y,-x+y,1/2+z
-x+y,y,z
x-y,-y,-z
-x,-y,-z

loop_
_atom_site_label
_atom_site_fract_x
_atom_site_fract_y
_atom_site_fract_z
La 0.33333 0.66667 0.25000
F1 0.00000 0.00000 0.25000
F2 0.33333 0.66667 0.57000

loop_
_cod_related_entry_id
_cod_related_entry_database
_cod_related_entry_code
1 AMCSD 0012039
